data_4131259
loop_
_publ_author_name
'Wang, Shuai'
'McCrea-Hendrick, Madison L'
'Weinstein, Cory M.'
'Caputo, Christine A.'
'Hoppe, Elke'
'Fettinger, James C.'
'Olmstead, Marilyn M.'
'Power, Philip P.'

_publ_section_title
;
 Dynamic Behavior and Isomerization Equilibria of Distannenes Synthesized
 by Tin Hydride/Olefin Insertions: Characterization of the Elusive
 Monohydrido Bridged Isomer.
;
_journal_issue 19
_journal_name_full 'Journal of the American Chemical Society'
_journal_page_first 6586
_journal_page_last 6595
_journal_paper_doi 10.1021/jacs.7b02269
_journal_volume 139
_journal_year 2017
_chemical_formula_moiety 'C76 H108 Sn2'
_chemical_formula_sum 'C76 H108 Sn2'
_chemical_formula_weight 1259.00
_space_group_crystal_system monoclinic
_space_group_IT_number 14
_space_group_name_Hall '-P 2ybc'
_space_group_name_H-M_alt 'P 1 21/c 1'
_atom_sites_solution_hydrogens geom
_audit_creation_method SHELXL-2014/7
_cell_angle_alpha 90
_cell_angle_beta 108.7040(10)
_cell_angle_gamma 90
_cell_formula_units_Z 2
_cell_length_a 14.1168(10)
_cell_length_b 15.7553(11)
_cell_length_c 17.7494(13)
_cell_measurement_reflns_used 9979
_cell_measurement_temperature 90(2)
_cell_measurement_theta_max 27.46
_cell_measurement_theta_min 2.41
_cell_volume 3739.2(5)
_computing_cell_refinement 'SAINT (8.34a) (Bruker, 2013)'
_computing_data_collection 'Apex2 (2014.9-1) (Bruker, 2014)'
_computing_data_reduction 'SAINT (8.34a) (Bruker, 2013)'
_computing_molecular_graphics 'Bruker SHELXTL'
_computing_publication_material 'Bruker SHELXTL'
_computing_structure_refinement 'SHELXL-2014/7 (Sheldrick, 2014)'
_computing_structure_solution 'SHELXT (Sheldrick, 2014)'
_diffrn_ambient_temperature 90(2)
_diffrn_measured_fraction_theta_full 0.999
_diffrn_measured_fraction_theta_max 0.999
_diffrn_measurement_device_type 'Bruker APEX-II CCD'
_diffrn_measurement_method '\f and \w scans'
_diffrn_radiation_type MoK\a
_diffrn_radiation_wavelength 0.71073
_diffrn_reflns_av_R_equivalents 0.0293
_diffrn_reflns_av_unetI/netI 0.0227
_diffrn_reflns_Laue_measured_fraction_full 0.999
_diffrn_reflns_Laue_measured_fraction_max 0.999
_diffrn_reflns_limit_h_max 18
_diffrn_reflns_limit_h_min -18
_diffrn_reflns_limit_k_max 20
_diffrn_reflns_limit_k_min -20
_diffrn_reflns_limit_l_max 23
_diffrn_reflns_limit_l_min -23
_diffrn_reflns_number 32991
_diffrn_reflns_point_group_measured_fraction_full 0.999
_diffrn_reflns_point_group_measured_fraction_max 0.999
_diffrn_reflns_theta_full 25.242
_diffrn_reflns_theta_max 27.490
_diffrn_reflns_theta_min 1.998
_exptl_absorpt_coefficient_mu 0.704
_exptl_absorpt_correction_T_max 0.8769
_exptl_absorpt_correction_T_min 0.8229
_exptl_absorpt_correction_type multi-scan
_exptl_absorpt_process_details 'SADABS 2014/5 (Sheldrick, 2014)'
_exptl_crystal_colour Bronze
_exptl_crystal_density_diffrn 1.118
_exptl_crystal_description Block
_exptl_crystal_F_000 1328
_exptl_crystal_size_max 0.282
_exptl_crystal_size_mid 0.240
_exptl_crystal_size_min 0.225
_refine_diff_density_max 0.476
_refine_diff_density_min -0.453
_refine_diff_density_rms 0.052
_refine_ls_extinction_method none
_refine_ls_goodness_of_fit_ref 1.039
_refine_ls_hydrogen_treatment constr
_refine_ls_matrix_type full
_refine_ls_number_parameters 412
_refine_ls_number_reflns 8577
_refine_ls_number_restraints 38
_refine_ls_restrained_S_all 1.042
_refine_ls_R_factor_all 0.0348
_refine_ls_R_factor_gt 0.0287
_refine_ls_shift/su_max 0.002
_refine_ls_shift/su_mean 0.000
_refine_ls_structure_factor_coef Fsqd
_refine_ls_weighting_details 'w=1/[\s^2^(Fo^2^)+(0.0262P)^2^+2.3742P] where P=(Fo^2^+2Fc^2^)/3'
_refine_ls_weighting_scheme calc
_refine_ls_wR_factor_gt 0.0665
_refine_ls_wR_factor_ref 0.0694
_reflns_Friedel_coverage 0.000
_reflns_number_gt 7320
_reflns_number_total 8577
_reflns_threshold_expression 'I > 2\s(I)'
_cod_data_source_file ja7b02269_si_002.cif
_cod_data_source_block MMH103FFMI_SQ
_cod_depositor_comments
;
The following automatic conversions were performed:

data item '_exptl_absorpt_correction_type' value 'Multi-scan' was
changed to 'multi-scan' in accordance with the
/home/saulius/struct/COD-crude-data/automatic-downloads/DataCite-retrospective/ACS/depositions/lib/dictionaries/cif_core.dic
dictionary named 'cif_core.dic' version 2.4.2 last updated on
2011-04-26.

Automatic conversion script
Id: cif_fix_values 6909 2019-04-08 15:41:33Z antanas 
;
_cod_original_sg_symbol_H-M 'P 21/c'
_cod_database_code 4131259
_shelx_shelxl_version_number 2014/7
_shelx_space_group_comment
; 
The symmetry employed for this shelxl refinement is uniquely defined 
by the following loop, which should always be used as a source of 
symmetry information in preference to the above space-group names. 
They are only intended as comments. 
;
_shelx_estimated_absorpt_t_min 0.826
_shelx_estimated_absorpt_t_max 0.858

loop_
_space_group_symop_operation_xyz
'x, y, z'
'-x, y+1/2, -z+1/2'
'-x, -y, -z'
'x, -y-1/2, z-1/2'

loop_
_atom_site_label
_atom_site_type_symbol
_atom_site_fract_x
_atom_site_fract_y
_atom_site_fract_z
_atom_site_U_iso_or_equiv
_atom_site_adp_type
_atom_site_occupancy
_atom_site_site_symmetry_order
_atom_site_calc_flag
_atom_site_refinement_flags_posn
_atom_site_refinement_flags_adp
_atom_site_refinement_flags_occupancy
_atom_site_disorder_assembly
_atom_site_disorder_group
Sn1 Sn 0.59307(2) 0.50542(2) 0.55510(2) 0.02164(5) Uani 0.9 1 d . U P A .
Sn1B Sn 0.6015(4) 0.4718(5) 0.5757(4) 0.0481(13) Uani 0.05 1 d . U P A 2
Sn1C Sn 0.5869(4) 0.4604(5) 0.5384(4) 0.0555(13) Uani 0.05 1 d . U P A 3
C1 C 0.72166(12) 0.50810(10) 0.51210(11) 0.0227(3) Uani 1 1 d . . . . .
C2 C 0.77606(13) 0.58493(10) 0.52668(11) 0.0235(4) Uani 1 1 d . . . . .
C3 C 0.85459(13) 0.59727(11) 0.49599(12) 0.0283(4) Uani 1 1 d . . . . .
H3 H 0.8902 0.6494 0.5052 0.034 Uiso 1 1 calc R U . . .
C4 C 0.88100(13) 0.53416(12) 0.45218(12) 0.0288(4) Uani 1 1 d . . . . .
H4 H 0.9323 0.5440 0.4293 0.035 Uiso 1 1 calc R U . . .
C5 C 0.83201(13) 0.45639(11) 0.44195(12) 0.0280(4) Uani 1 1 d . . . . .
H5 H 0.8521 0.4123 0.4138 0.034 Uiso 1 1 calc R U . . .
C6 C 0.75390(13) 0.44208(10) 0.47233(11) 0.0241(4) Uani 1 1 d . . . . .
C7 C 0.75875(13) 0.65281(11) 0.58050(12) 0.0265(4) Uani 1 1 d . . . . .
C8 C 0.79745(14) 0.64243(12) 0.66358(13) 0.0335(4) Uani 1 1 d . . . . .
C9 C 0.79219(17) 0.70939(14) 0.71353(15) 0.0438(5) Uani 1 1 d . . . . .
H9 H 0.8185 0.7017 0.7695 0.053 Uiso 1 1 calc R U . . .
C10 C 0.75022(19) 0.78590(14) 0.68430(16) 0.0474(6) Uani 1 1 d D . . . .
C11 C 0.71021(17) 0.79489(12) 0.60284(17) 0.0461(6) Uani 1 1 d . . . . .
H11 H 0.6792 0.8472 0.5822 0.055 Uiso 1 1 calc R U . . .
C12 C 0.71324(15) 0.73021(11) 0.54907(13) 0.0333(4) Uani 1 1 d . . . . .
C13 C 0.85131(17) 0.56208(15) 0.70195(13) 0.0443(5) Uani 1 1 d . . . . .
H13 H 0.8277 0.5150 0.6625 0.053 Uiso 1 1 calc R U . . .
C14 C 0.8292(2) 0.53572(19) 0.77761(15) 0.0657(8) Uani 1 1 d . . . . .
H14A H 0.8611 0.5758 0.8204 0.098 Uiso 1 1 calc R U . . .
H14B H 0.8555 0.4786 0.7933 0.098 Uiso 1 1 calc R U . . .
H14C H 0.7568 0.5359 0.7675 0.098 Uiso 1 1 calc R U . . .
C15 C 0.9639(2) 0.5723(2) 0.7175(2) 0.0827(10) Uani 1 1 d . . . . .
H15A H 0.9761 0.5869 0.6678 0.124 Uiso 1 1 calc R U . . .
H15B H 0.9979 0.5188 0.7382 0.124 Uiso 1 1 calc R U . . .
H15C H 0.9898 0.6175 0.7566 0.124 Uiso 1 1 calc R U . . .
C16 C 0.7594(2) 0.85556(18) 0.74800(18) 0.0315(6) Uani 0.71 1 d D U P B 1
H16 H 0.7931 0.8308 0.8019 0.038 Uiso 0.71 1 calc R U P B 1
C17 C 0.6563(2) 0.8862(2) 0.7441(2) 0.0441(8) Uani 0.71 1 d D . P B 1
H17A H 0.6624 0.9296 0.7849 0.066 Uiso 0.71 1 calc R U P B 1
H17B H 0.6171 0.8383 0.7534 0.066 Uiso 0.71 1 calc R U P B 1
H17C H 0.6226 0.9105 0.6915 0.066 Uiso 0.71 1 calc R U P B 1
C18 C 0.8222(8) 0.9295(8) 0.7345(6) 0.0369(12) Uani 0.71 1 d D U P B 1
H18A H 0.7905 0.9532 0.6813 0.055 Uiso 0.71 1 calc R U P B 1
H18B H 0.8894 0.9091 0.7390 0.055 Uiso 0.71 1 calc R U P B 1
H18C H 0.8270 0.9735 0.7745 0.055 Uiso 0.71 1 calc R U P B 1
C16B C 0.7208(6) 0.8741(4) 0.7119(4) 0.0288(12) Uani 0.29 1 d D U P B 2
H16B H 0.6632 0.9009 0.6703 0.035 Uiso 0.29 1 calc R U P B 2
C17B C 0.6967(7) 0.8544(5) 0.7868(5) 0.0422(19) Uani 0.29 1 d D . P B 2
H17D H 0.7546 0.8275 0.8255 0.063 Uiso 0.29 1 calc R U P B 2
H17E H 0.6392 0.8158 0.7744 0.063 Uiso 0.29 1 calc R U P B 2
H17F H 0.6804 0.9072 0.8093 0.063 Uiso 0.29 1 calc R U P B 2
C18B C 0.8158(18) 0.926(2) 0.7291(16) 0.040(3) Uani 0.29 1 d D U P B 2
H18D H 0.8090 0.9784 0.7570 0.059 Uiso 0.29 1 calc R U P B 2
H18E H 0.8270 0.9407 0.6790 0.059 Uiso 0.29 1 calc R U P B 2
H18F H 0.8726 0.8932 0.7625 0.059 Uiso 0.29 1 calc R U P B 2
C19 C 0.66943(17) 0.74478(13) 0.46043(14) 0.0413(5) Uani 1 1 d . . . . .
H19 H 0.6668 0.6888 0.4333 0.050 Uiso 1 1 calc R U . . .
C20 C 0.56214(18) 0.77937(15) 0.43814(17) 0.0531(6) Uani 1 1 d . . . . .
H20A H 0.5224 0.7430 0.4613 0.080 Uiso 1 1 calc R U . . .
H20B H 0.5320 0.7800 0.3801 0.080 Uiso 1 1 calc R U . . .
H20C H 0.5636 0.8372 0.4587 0.080 Uiso 1 1 calc R U . . .
C21 C 0.7342(2) 0.80476(16) 0.42980(18) 0.0584(7) Uani 1 1 d . . . . .
H21A H 0.7370 0.8605 0.4549 0.088 Uiso 1 1 calc R U . . .
H21B H 0.7051 0.8107 0.3720 0.088 Uiso 1 1 calc R U . . .
H21C H 0.8019 0.7815 0.4429 0.088 Uiso 1 1 calc R U . . .
C22 C 0.71345(13) 0.35305(10) 0.46906(11) 0.0246(4) Uani 1 1 d . . . . .
C23 C 0.76212(14) 0.29662(11) 0.53069(12) 0.0333(4) Uani 1 1 d . . . . .
C24 C 0.72513(15) 0.21395(12) 0.52887(13) 0.0359(5) Uani 1 1 d . . . . .
H24 H 0.7580 0.1759 0.5705 0.043 Uiso 1 1 calc R U . . .
C25 C 0.64231(14) 0.18603(11) 0.46839(12) 0.0282(4) Uani 1 1 d . . . . .
C26 C 0.59675(13) 0.24239(11) 0.40731(11) 0.0258(4) Uani 1 1 d . . . . .
H26 H 0.5401 0.2239 0.3651 0.031 Uiso 1 1 calc R U . . .
C27 C 0.63097(13) 0.32494(11) 0.40573(11) 0.0238(4) Uani 1 1 d . . . . .
C28 C 0.85789(19) 0.32081(13) 0.59703(16) 0.0585(8) Uani 1 1 d . . . . .
H28 H 0.8611 0.3842 0.5998 0.070 Uiso 1 1 calc R U . . .
C29 C 0.8620(2) 0.28808(17) 0.67914(16) 0.0748(10) Uani 1 1 d . . . . .
H29A H 0.8665 0.2260 0.6800 0.112 Uiso 1 1 calc R U . . .
H29B H 0.8014 0.3055 0.6905 0.112 Uiso 1 1 calc R U . . .
H29C H 0.9208 0.3117 0.7195 0.112 Uiso 1 1 calc R U . . .
C30 C 0.94903(18) 0.29004(17) 0.5770(2) 0.0772(11) Uani 1 1 d . . . . .
H30A H 0.9487 0.2279 0.5750 0.116 Uiso 1 1 calc R U . . .
H30B H 1.0099 0.3096 0.6179 0.116 Uiso 1 1 calc R U . . .
H30C H 0.9472 0.3128 0.5252 0.116 Uiso 1 1 calc R U . . .
C31 C 0.60025(17) 0.09652(12) 0.46540(13) 0.0397(5) Uani 1 1 d . . . . .
H31 H 0.5258 0.1018 0.4488 0.048 Uiso 1 1 calc R U . . .
C32 C 0.63311(17) 0.05073(13) 0.54414(14) 0.0410(5) Uani 1 1 d . . . . .
H32A H 0.7053 0.0404 0.5604 0.062 Uiso 1 1 calc R U . . .
H32B H 0.5978 -0.0036 0.5388 0.062 Uiso 1 1 calc R U . . .
H32C H 0.6176 0.0856 0.5844 0.062 Uiso 1 1 calc R U . . .
C33 C 0.6247(3) 0.04396(15) 0.40210(17) 0.0787(11) Uani 1 1 d . . . . .
H33A H 0.6972 0.0353 0.4175 0.118 Uiso 1 1 calc R U . . .
H33B H 0.6016 0.0739 0.3511 0.118 Uiso 1 1 calc R U . . .
H33C H 0.5911 -0.0112 0.3970 0.118 Uiso 1 1 calc R U . . .
C34 C 0.58286(15) 0.38140(12) 0.33391(11) 0.0311(4) Uani 1 1 d . . . . .
H34 H 0.5873 0.4415 0.3529 0.037 Uiso 1 1 calc R U . . .
C35 C 0.47234(16) 0.36103(13) 0.29124(13) 0.0387(5) Uani 1 1 d . . . . .
H35A H 0.4668 0.3054 0.2654 0.058 Uiso 1 1 calc R U . . .
H35B H 0.4434 0.4046 0.2510 0.058 Uiso 1 1 calc R U . . .
H35C H 0.4362 0.3600 0.3300 0.058 Uiso 1 1 calc R U . . .
C36 C 0.64026(19) 0.37472(16) 0.27445(13) 0.0485(6) Uani 1 1 d . . . . .
H36A H 0.7101 0.3914 0.3004 0.073 Uiso 1 1 calc R U . . .
H36B H 0.6098 0.4124 0.2293 0.073 Uiso 1 1 calc R U . . .
H36C H 0.6378 0.3161 0.2555 0.073 Uiso 1 1 calc R U . . .
C37 C 0.62138(16) 0.40166(15) 0.64029(14) 0.0425(5) Uani 1 1 d . . . . .
H37A H 0.6266 0.3464 0.6154 0.051 Uiso 1 1 calc R U . A 2
H37B H 0.6867 0.4131 0.6812 0.051 Uiso 1 1 calc R U . A 2
C38 C 0.5418(2) 0.39442(15) 0.68135(15) 0.0495(6) Uani 1 1 d . . . . .
H38A H 0.5409 0.4466 0.7112 0.074 Uiso 1 1 calc R U . A 2
H38B H 0.5572 0.3460 0.7179 0.074 Uiso 1 1 calc R U . A 2
H38C H 0.4761 0.3860 0.6413 0.074 Uiso 1 1 calc R U . A 2

loop_
_atom_site_aniso_label
_atom_site_aniso_U_11
_atom_site_aniso_U_22
_atom_site_aniso_U_33
_atom_site_aniso_U_23
_atom_site_aniso_U_13
_atom_site_aniso_U_12
Sn1 0.01683(7) 0.02136(10) 0.02661(9) 0.00227(8) 0.00680(6) -0.00121(7)
Sn1B 0.035(2) 0.044(3) 0.060(3) -0.007(3) 0.007(3) -0.005(2)
Sn1C 0.046(3) 0.060(4) 0.060(3) 0.017(3) 0.017(3) 0.015(2)
C1 0.0166(8) 0.0192(8) 0.0296(9) 0.0023(7) 0.0037(7) -0.0001(6)
C2 0.0191(8) 0.0167(8) 0.0322(9) 0.0008(7) 0.0047(7) 0.0022(6)
C3 0.0227(9) 0.0168(8) 0.0442(11) 0.0001(7) 0.0090(8) -0.0027(7)
C4 0.0200(8) 0.0232(9) 0.0444(11) 0.0017(8) 0.0120(8) 0.0006(7)
C5 0.0236(9) 0.0189(8) 0.0412(11) -0.0044(7) 0.0101(8) 0.0014(7)
C6 0.0191(8) 0.0160(8) 0.0338(10) 0.0012(7) 0.0037(7) -0.0002(6)
C7 0.0204(8) 0.0184(8) 0.0415(11) -0.0041(7) 0.0109(8) -0.0036(6)
C8 0.0274(10) 0.0297(10) 0.0430(12) -0.0086(8) 0.0106(9) -0.0078(8)
C9 0.0445(13) 0.0390(12) 0.0535(14) -0.0185(10) 0.0238(11) -0.0174(10)
C10 0.0558(14) 0.0324(11) 0.0717(17) -0.0219(11) 0.0450(13) -0.0189(10)
C11 0.0475(13) 0.0176(9) 0.0870(19) -0.0029(10) 0.0409(13) 0.0006(8)
C12 0.0317(10) 0.0187(8) 0.0558(13) 0.0007(8) 0.0230(10) 0.0006(7)
C13 0.0397(12) 0.0436(12) 0.0389(12) -0.0054(10) -0.0026(10) 0.0012(10)
C14 0.087(2) 0.0606(17) 0.0374(14) 0.0018(12) 0.0031(14) 0.0041(15)
C15 0.0370(15) 0.084(2) 0.107(3) -0.006(2) -0.0052(16) 0.0113(15)
C16 0.0361(17) 0.0252(14) 0.0317(17) -0.0030(12) 0.0087(13) 0.0001(12)
C17 0.0403(19) 0.0374(18) 0.059(2) -0.0183(17) 0.0221(17) -0.0056(14)
C18 0.041(2) 0.030(2) 0.042(2) -0.009(2) 0.017(2) -0.0097(18)
C16B 0.031(3) 0.027(2) 0.029(3) -0.003(2) 0.010(2) 0.000(2)
C17B 0.056(5) 0.037(4) 0.048(5) -0.017(4) 0.037(4) -0.015(4)
C18B 0.044(5) 0.031(4) 0.045(5) -0.015(4) 0.017(4) -0.001(4)
C19 0.0442(12) 0.0241(10) 0.0602(14) 0.0113(9) 0.0229(11) 0.0114(9)
C20 0.0482(14) 0.0349(12) 0.0780(18) 0.0134(12) 0.0228(13) 0.0148(10)
C21 0.0555(16) 0.0460(14) 0.083(2) 0.0303(13) 0.0360(15) 0.0156(12)
C22 0.0218(8) 0.0159(8) 0.0353(10) -0.0014(7) 0.0083(7) -0.0010(6)
C23 0.0280(10) 0.0189(9) 0.0428(11) -0.0018(8) -0.0032(8) 0.0003(7)
C24 0.0375(11) 0.0184(9) 0.0413(12) 0.0050(8) -0.0018(9) 0.0005(8)
C25 0.0285(10) 0.0167(8) 0.0375(10) 0.0005(7) 0.0081(8) -0.0031(7)
C26 0.0238(9) 0.0208(8) 0.0307(9) -0.0015(7) 0.0058(7) -0.0037(7)
C27 0.0247(9) 0.0195(8) 0.0281(9) 0.0000(7) 0.0097(7) -0.0006(7)
C28 0.0506(14) 0.0198(10) 0.0709(17) 0.0029(10) -0.0282(13) -0.0033(9)
C29 0.076(2) 0.0476(15) 0.0608(17) -0.0058(13) -0.0334(15) 0.0177(14)
C30 0.0293(13) 0.0512(16) 0.123(3) 0.0296(17) -0.0154(15) -0.0107(11)
C31 0.0426(12) 0.0191(9) 0.0493(13) 0.0053(8) 0.0037(10) -0.0079(8)
C32 0.0418(12) 0.0264(10) 0.0537(14) 0.0099(9) 0.0137(10) -0.0062(9)
C33 0.157(3) 0.0222(11) 0.0561(17) -0.0086(11) 0.0336(19) -0.0217(16)
C34 0.0396(11) 0.0202(9) 0.0294(10) 0.0018(7) 0.0051(8) -0.0053(8)
C35 0.0411(12) 0.0274(10) 0.0354(11) 0.0008(8) -0.0047(9) 0.0009(8)
C36 0.0597(15) 0.0507(14) 0.0365(12) 0.0040(10) 0.0174(11) -0.0164(12)
C37 0.0371(12) 0.0424(12) 0.0449(13) 0.0139(10) 0.0090(10) 0.0021(9)
C38 0.0624(16) 0.0402(12) 0.0513(14) 0.0137(11) 0.0257(12) -0.0003(11)

loop_
_atom_type_symbol
_atom_type_description
_atom_type_scat_dispersion_real
_atom_type_scat_dispersion_imag
_atom_type_scat_source
C C 0.0033 0.0016 'International Tables Vol C Tables 4.2.6.8 and 6.1.1.4'
H H 0.0000 0.0000 'International Tables Vol C Tables 4.2.6.8 and 6.1.1.4'
Sn Sn -0.6537 1.4246 'International Tables Vol C Tables 4.2.6.8 and 6.1.1.4'

loop_
_geom_angle_atom_site_label_1
_geom_angle_atom_site_label_2
_geom_angle_atom_site_label_3
_geom_angle
_geom_angle_site_symmetry_1
_geom_angle_site_symmetry_3
Sn1B Sn1 C37 8.5(6) . .
Sn1C Sn1 C37 62.9(5) . .
Sn1B Sn1 C1 101.2(6) . .
Sn1C Sn1 C1 83.4(5) . .
C37 Sn1 C1 105.63(7) . .
Sn1C Sn1 Sn1C 88.7(5) . 3_666
C37 Sn1 Sn1C 121.46(17) . 3_666
C1 Sn1 Sn1C 121.57(14) . 3_666
Sn1B Sn1 Sn1 108.6(5) . 3_666
Sn1C Sn1 Sn1 72.5(5) . 3_666
C37 Sn1 Sn1 111.77(6) . 3_666
C1 Sn1 Sn1 117.87(5) . 3_666
Sn1C Sn1 Sn1 16.21(16) 3_666 3_666
Sn1B Sn1 Sn1B 120.2(5) . 3_666
C37 Sn1 Sn1B 123.18(16) . 3_666
C1 Sn1 Sn1B 112.66(13) . 3_666
Sn1 Sn1 Sn1B 11.55(15) 3_666 3_666
Sn1 Sn1B C37 168.1(9) . .
Sn1 Sn1B C1 63.7(5) . .
C37 Sn1B C1 122.1(4) . .
Sn1 Sn1B C38 140.0(8) . .
C37 Sn1B C38 32.31(17) . .
C1 Sn1B C38 154.0(3) . .
Sn1 Sn1B Sn1 59.8(5) . 3_666
C37 Sn1B Sn1 124.2(3) . 3_666
C1 Sn1B Sn1 102.6(2) . 3_666
C38 Sn1B Sn1 100.8(2) . 3_666
Sn1 Sn1C C37 96.7(5) . .
Sn1 Sn1C C1 76.7(5) . .
C37 Sn1C C1 112.2(3) . .
Sn1 Sn1C Sn1 91.3(5) . 3_666
C37 Sn1C Sn1 126.2(3) . 3_666
C1 Sn1C Sn1 121.4(3) . 3_666
Sn1 Sn1C Sn1C 74.9(5) . 3_666
C37 Sn1C Sn1C 127.1(4) . 3_666
C1 Sn1C Sn1C 115.9(4) . 3_666
Sn1 Sn1C Sn1C 16.41(15) 3_666 3_666
C6 C1 C2 118.66(16) . .
C6 C1 Sn1 126.72(12) . .
C2 C1 Sn1 114.62(12) . .
C6 C1 Sn1C 106.8(2) . .
C2 C1 Sn1C 134.5(2) . .
Sn1 C1 Sn1C 19.87(18) . .
C6 C1 Sn1B 116.8(2) . .
C2 C1 Sn1B 123.1(2) . .
Sn1 C1 Sn1B 15.06(19) . .
C3 C2 C1 120.05(16) . .
C3 C2 C7 117.34(15) . .
C1 C2 C7 122.41(16) . .
C4 C3 C2 120.62(16) . .
C4 C3 H3 119.7 . .
C2 C3 H3 119.7 . .
C3 C4 C5 119.60(17) . .
C3 C4 H4 120.2 . .
C5 C4 H4 120.2 . .
C4 C5 C6 120.99(17) . .
C4 C5 H5 119.5 . .
C6 C5 H5 119.5 . .
C5 C6 C1 119.77(15) . .
C5 C6 C22 118.21(15) . .
C1 C6 C22 121.70(16) . .
C12 C7 C8 119.35(18) . .
C12 C7 C2 120.69(18) . .
C8 C7 C2 119.64(16) . .
C9 C8 C7 119.7(2) . .
C9 C8 C13 117.8(2) . .
C7 C8 C13 122.41(18) . .
C10 C9 C8 122.0(2) . .
C10 C9 H9 119.0 . .
C8 C9 H9 119.0 . .
C9 C10 C11 118.0(2) . .
C9 C10 C16 115.0(2) . .
C11 C10 C16 127.0(2) . .
C9 C10 C16B 141.7(3) . .
C11 C10 C16B 100.1(3) . .
C10 C11 C12 123.0(2) . .
C10 C11 H11 118.5 . .
C12 C11 H11 118.5 . .
C11 C12 C7 117.9(2) . .
C11 C12 C19 120.33(19) . .
C7 C12 C19 121.75(18) . .
C8 C13 C14 113.9(2) . .
C8 C13 C15 109.5(2) . .
C14 C13 C15 111.2(2) . .
C8 C13 H13 107.3 . .
C14 C13 H13 107.3 . .
C15 C13 H13 107.3 . .
C13 C14 H14A 109.5 . .
C13 C14 H14B 109.5 . .
H14A C14 H14B 109.5 . .
C13 C14 H14C 109.5 . .
H14A C14 H14C 109.5 . .
H14B C14 H14C 109.5 . .
C13 C15 H15A 109.5 . .
C13 C15 H15B 109.5 . .
H15A C15 H15B 109.5 . .
C13 C15 H15C 109.5 . .
H15A C15 H15C 109.5 . .
H15B C15 H15C 109.5 . .
C17 C16 C18 110.4(6) . .
C17 C16 C10 109.8(2) . .
C18 C16 C10 110.0(5) . .
C17 C16 H16 108.9 . .
C18 C16 H16 108.9 . .
C10 C16 H16 108.9 . .
C16 C17 H17A 109.5 . .
C16 C17 H17B 109.5 . .
H17A C17 H17B 109.5 . .
C16 C17 H17C 109.5 . .
H17A C17 H17C 109.5 . .
H17B C17 H17C 109.5 . .
C16 C18 H18A 109.5 . .
C16 C18 H18B 109.5 . .
H18A C18 H18B 109.5 . .
C16 C18 H18C 109.5 . .
H18A C18 H18C 109.5 . .
H18B C18 H18C 109.5 . .
C17B C16B C18B 111.6(9) . .
C17B C16B C10 104.5(5) . .
C18B C16B C10 103.7(14) . .
C17B C16B H16B 112.2 . .
C18B C16B H16B 112.2 . .
C10 C16B H16B 112.2 . .
C16B C17B H17D 109.5 . .
C16B C17B H17E 109.5 . .
H17D C17B H17E 109.5 . .
C16B C17B H17F 109.5 . .
H17D C17B H17F 109.5 . .
H17E C17B H17F 109.5 . .
C16B C18B H18D 109.5 . .
C16B C18B H18E 109.5 . .
H18D C18B H18E 109.5 . .
C16B C18B H18F 109.5 . .
H18D C18B H18F 109.5 . .
H18E C18B H18F 109.5 . .
C12 C19 C21 111.8(2) . .
C12 C19 C20 111.22(19) . .
C21 C19 C20 109.94(18) . .
C12 C19 H19 107.9 . .
C21 C19 H19 107.9 . .
C20 C19 H19 107.9 . .
C19 C20 H20A 109.5 . .
C19 C20 H20B 109.5 . .
H20A C20 H20B 109.5 . .
C19 C20 H20C 109.5 . .
H20A C20 H20C 109.5 . .
H20B C20 H20C 109.5 . .
C19 C21 H21A 109.5 . .
C19 C21 H21B 109.5 . .
H21A C21 H21B 109.5 . .
C19 C21 H21C 109.5 . .
H21A C21 H21C 109.5 . .
H21B C21 H21C 109.5 . .
C27 C22 C23 119.72(15) . .
C27 C22 C6 122.00(16) . .
C23 C22 C6 118.26(16) . .
C24 C23 C22 119.00(17) . .
C24 C23 C28 118.74(17) . .
C22 C23 C28 122.16(17) . .
C25 C24 C23 122.06(18) . .
C25 C24 H24 119.0 . .
C23 C24 H24 119.0 . .
C24 C25 C26 117.87(16) . .
C24 C25 C31 123.02(17) . .
C26 C25 C31 119.11(17) . .
C25 C26 C27 122.45(17) . .
C25 C26 H26 118.8 . .
C27 C26 H26 118.8 . .
C26 C27 C22 118.85(16) . .
C26 C27 C34 119.88(16) . .
C22 C27 C34 121.18(15) . .
C30 C28 C23 110.2(2) . .
C30 C28 C29 109.8(2) . .
C23 C28 C29 113.8(2) . .
C30 C28 H28 107.6 . .
C23 C28 H28 107.6 . .
C29 C28 H28 107.6 . .
C28 C29 H29A 109.5 . .
C28 C29 H29B 109.5 . .
H29A C29 H29B 109.5 . .
C28 C29 H29C 109.5 . .
H29A C29 H29C 109.5 . .
H29B C29 H29C 109.5 . .
C28 C30 H30A 109.5 . .
C28 C30 H30B 109.5 . .
H30A C30 H30B 109.5 . .
C28 C30 H30C 109.5 . .
H30A C30 H30C 109.5 . .
H30B C30 H30C 109.5 . .
C32 C31 C33 110.41(19) . .
C32 C31 C25 114.19(18) . .
C33 C31 C25 110.55(19) . .
C32 C31 H31 107.1 . .
C33 C31 H31 107.1 . .
C25 C31 H31 107.1 . .
C31 C32 H32A 109.5 . .
C31 C32 H32B 109.5 . .
H32A C32 H32B 109.5 . .
C31 C32 H32C 109.5 . .
H32A C32 H32C 109.5 . .
H32B C32 H32C 109.5 . .
C31 C33 H33A 109.5 . .
C31 C33 H33B 109.5 . .
H33A C33 H33B 109.5 . .
C31 C33 H33C 109.5 . .
H33A C33 H33C 109.5 . .
H33B C33 H33C 109.5 . .
C27 C34 C36 110.18(17) . .
C27 C34 C35 113.63(15) . .
C36 C34 C35 109.00(17) . .
C27 C34 H34 108.0 . .
C36 C34 H34 108.0 . .
C35 C34 H34 108.0 . .
C34 C35 H35A 109.5 . .
C34 C35 H35B 109.5 . .
H35A C35 H35B 109.5 . .
C34 C35 H35C 109.5 . .
H35A C35 H35C 109.5 . .
H35B C35 H35C 109.5 . .
C34 C36 H36A 109.5 . .
C34 C36 H36B 109.5 . .
H36A C36 H36B 109.5 . .
C34 C36 H36C 109.5 . .
H36A C36 H36C 109.5 . .
H36B C36 H36C 109.5 . .
C38 C37 Sn1B 114.8(3) . .
C38 C37 Sn1C 118.4(2) . .
C38 C37 Sn1 112.86(15) . .
Sn1B C37 Sn1 3.4(3) . .
Sn1C C37 Sn1 20.4(2) . .
C38 C37 H37A 108.6 . .
Sn1B C37 H37A 108.6 . .
Sn1 C37 H37A 112.0 . .
C38 C37 H37B 108.6 . .
Sn1B C37 H37B 108.6 . .
Sn1 C37 H37B 107.1 . .
H37A C37 H37B 107.5 . .
C37 C38 Sn1B 32.89(19) . .
C37 C38 H38A 109.5 . .
Sn1B C38 H38A 93.4 . .
C37 C38 H38B 109.5 . .
Sn1B C38 H38B 142.2 . .
H38A C38 H38B 109.5 . .
C37 C38 H38C 109.5 . .
Sn1B C38 H38C 89.4 . .
H38A C38 H38C 109.5 . .
H38B C38 H38C 109.5 . .

loop_
_geom_bond_atom_site_label_1
_geom_bond_atom_site_label_2
_geom_bond_distance
_geom_bond_site_symmetry_2
Sn1 Sn1B 0.633(8) .
Sn1 Sn1C 0.763(7) .
Sn1 C37 2.175(2) .
Sn1 C1 2.1836(18) .
Sn1 Sn1C 2.607(6) 3_666
Sn1 Sn1 2.7319(5) 3_666
Sn1 Sn1B 2.995(6) 3_666
Sn1B C37 1.552(8) .
Sn1B C1 2.389(7) .
Sn1B C38 2.594(7) .
Sn1B Sn1 2.995(6) 3_666
Sn1C C37 1.950(7) .
Sn1C C1 2.229(7) .
Sn1C Sn1 2.607(6) 3_666
Sn1C Sn1C 2.700(13) 3_666
C1 C6 1.412(2) .
C1 C2 1.412(2) .
C2 C3 1.397(3) .
C2 C7 1.505(2) .
C3 C4 1.385(3) .
C3 H3 0.9500 .
C4 C5 1.390(3) .
C4 H4 0.9500 .
C5 C6 1.392(3) .
C5 H5 0.9500 .
C6 C22 1.509(2) .
C7 C12 1.408(3) .
C7 C8 1.408(3) .
C8 C9 1.395(3) .
C8 C13 1.521(3) .
C9 C10 1.370(3) .
C9 H9 0.9500 .
C10 C11 1.381(4) .
C10 C16 1.551(3) .
C10 C16B 1.573(6) .
C11 C12 1.406(3) .
C11 H11 0.9500 .
C12 C19 1.512(3) .
C13 C14 1.531(4) .
C13 C15 1.532(4) .
C13 H13 1.0000 .
C14 H14A 0.9800 .
C14 H14B 0.9800 .
C14 H14C 0.9800 .
C15 H15A 0.9800 .
C15 H15B 0.9800 .
C15 H15C 0.9800 .
C16 C17 1.514(4) .
C16 C18 1.529(6) .
C16 H16 1.0000 .
C17 H17A 0.9800 .
C17 H17B 0.9800 .
C17 H17C 0.9800 .
C18 H18A 0.9800 .
C18 H18B 0.9800 .
C18 H18C 0.9800 .
C16B C17B 1.507(7) .
C16B C18B 1.517(8) .
C16B H16B 1.0000 .
C17B H17D 0.9800 .
C17B H17E 0.9800 .
C17B H17F 0.9800 .
C18B H18D 0.9800 .
C18B H18E 0.9800 .
C18B H18F 0.9800 .
C19 C21 1.531(3) .
C19 C20 1.537(3) .
C19 H19 1.0000 .
C20 H20A 0.9800 .
C20 H20B 0.9800 .
C20 H20C 0.9800 .
C21 H21A 0.9800 .
C21 H21B 0.9800 .
C21 H21C 0.9800 .
C22 C27 1.406(2) .
C22 C23 1.406(3) .
C23 C24 1.400(3) .
C23 C28 1.529(3) .
C24 C25 1.381(3) .
C24 H24 0.9500 .
C25 C26 1.389(3) .
C25 C31 1.524(2) .
C26 C27 1.391(2) .
C26 H26 0.9500 .
C27 C34 1.524(2) .
C28 C30 1.520(4) .
C28 C29 1.529(4) .
C28 H28 1.0000 .
C29 H29A 0.9800 .
C29 H29B 0.9800 .
C29 H29C 0.9800 .
C30 H30A 0.9800 .
C30 H30B 0.9800 .
C30 H30C 0.9800 .
C31 C32 1.508(3) .
C31 C33 1.522(4) .
C31 H31 1.0000 .
C32 H32A 0.9800 .
C32 H32B 0.9800 .
C32 H32C 0.9800 .
C33 H33A 0.9800 .
C33 H33B 0.9800 .
C33 H33C 0.9800 .
C34 C36 1.526(3) .
C34 C35 1.534(3) .
C34 H34 1.0000 .
C35 H35A 0.9800 .
C35 H35B 0.9800 .
C35 H35C 0.9800 .
C36 H36A 0.9800 .
C36 H36B 0.9800 .
C36 H36C 0.9800 .
C37 C38 1.527(3) .
C37 H37A 0.9900 .
C37 H37B 0.9900 .
C38 H38A 0.9800 .
C38 H38B 0.9800 .
C38 H38C 0.9800 .

loop_
_geom_torsion_atom_site_label_1
_geom_torsion_atom_site_label_2
_geom_torsion_atom_site_label_3
_geom_torsion_atom_site_label_4
_geom_torsion
_geom_torsion_site_symmetry_1
_geom_torsion_site_symmetry_4
C1 Sn1 Sn1B C37 122(4) . .
Sn1 Sn1 Sn1B C37 -113(4) 3_666 .
Sn1B Sn1 Sn1B C37 -113(4) 3_666 .
C37 Sn1 Sn1B C1 -122(4) . .
Sn1 Sn1 Sn1B C1 124.7(3) 3_666 .
Sn1B Sn1 Sn1B C1 124.7(3) 3_666 .
C37 Sn1 Sn1B C38 44(3) . .
C1 Sn1 Sn1B C38 166.2(8) . .
Sn1 Sn1 Sn1B C38 -69.1(10) 3_666 .
Sn1B Sn1 Sn1B C38 -69.1(10) 3_666 .
C37 Sn1 Sn1B Sn1 113(4) . 3_666
C1 Sn1 Sn1B Sn1 -124.7(3) . 3_666
Sn1B Sn1 Sn1B Sn1 -0.001(1) 3_666 3_666
C1 Sn1 Sn1C C37 111.3(3) . .
Sn1C Sn1 Sn1C C37 -126.7(3) 3_666 .
Sn1 Sn1 Sn1C C37 -126.7(3) 3_666 .
C37 Sn1 Sn1C C1 -111.3(3) . .
Sn1C Sn1 Sn1C C1 121.98(19) 3_666 .
Sn1 Sn1 Sn1C C1 121.98(19) 3_666 .
C37 Sn1 Sn1C Sn1 126.7(3) . 3_666
C1 Sn1 Sn1C Sn1 -121.98(19) . 3_666
Sn1C Sn1 Sn1C Sn1 0.000(1) 3_666 3_666
C37 Sn1 Sn1C Sn1C 126.7(3) . 3_666
C1 Sn1 Sn1C Sn1C -121.98(19) . 3_666
Sn1 Sn1 Sn1C Sn1C 0.000(1) 3_666 3_666
C6 C1 C2 C3 5.5(3) . .
Sn1 C1 C2 C3 -174.41(13) . .
Sn1C C1 C2 C3 -174.7(3) . .
Sn1B C1 C2 C3 171.3(2) . .
C6 C1 C2 C7 -169.18(16) . .
Sn1 C1 C2 C7 10.9(2) . .
Sn1C C1 C2 C7 10.6(4) . .
Sn1B C1 C2 C7 -3.4(3) . .
C1 C2 C3 C4 -1.0(3) . .
C7 C2 C3 C4 173.93(17) . .
C2 C3 C4 C5 -3.1(3) . .
C3 C4 C5 C6 2.7(3) . .
C4 C5 C6 C1 1.9(3) . .
C4 C5 C6 C22 -171.75(17) . .
C2 C1 C6 C5 -5.9(3) . .
Sn1 C1 C6 C5 173.98(13) . .
Sn1C C1 C6 C5 174.2(2) . .
Sn1B C1 C6 C5 -172.6(2) . .
C2 C1 C6 C22 167.50(16) . .
Sn1 C1 C6 C22 -12.6(2) . .
Sn1C C1 C6 C22 -12.3(3) . .
Sn1B C1 C6 C22 0.8(3) . .
C3 C2 C7 C12 75.5(2) . .
C1 C2 C7 C12 -109.6(2) . .
C3 C2 C7 C8 -98.0(2) . .
C1 C2 C7 C8 76.8(2) . .
C12 C7 C8 C9 -1.4(3) . .
C2 C7 C8 C9 172.21(17) . .
C12 C7 C8 C13 -177.50(18) . .
C2 C7 C8 C13 -3.9(3) . .
C7 C8 C9 C10 0.0(3) . .
C13 C8 C9 C10 176.3(2) . .
C8 C9 C10 C11 1.6(3) . .
C8 C9 C10 C16 -174.7(2) . .
C8 C9 C10 C16B 174.8(5) . .
C9 C10 C11 C12 -1.8(3) . .
C16 C10 C11 C12 174.0(2) . .
C16B C10 C11 C12 -177.6(3) . .
C10 C11 C12 C7 0.5(3) . .
C10 C11 C12 C19 -179.0(2) . .
C8 C7 C12 C11 1.2(3) . .
C2 C7 C12 C11 -172.36(17) . .
C8 C7 C12 C19 -179.39(18) . .
C2 C7 C12 C19 7.1(3) . .
C9 C8 C13 C14 41.2(3) . .
C7 C8 C13 C14 -142.6(2) . .
C9 C8 C13 C15 -84.1(3) . .
C7 C8 C13 C15 92.1(3) . .
C9 C10 C16 C17 -121.7(3) . .
C11 C10 C16 C17 62.4(3) . .
C9 C10 C16 C18 116.7(6) . .
C11 C10 C16 C18 -59.2(7) . .
C9 C10 C16B C17B -30.2(8) . .
C11 C10 C16B C17B 143.8(5) . .
C9 C10 C16B C18B 86.9(14) . .
C11 C10 C16B C18B -99.2(12) . .
C11 C12 C19 C21 72.4(2) . .
C7 C12 C19 C21 -107.0(2) . .
C11 C12 C19 C20 -50.9(3) . .
C7 C12 C19 C20 129.6(2) . .
C5 C6 C22 C27 -93.6(2) . .
C1 C6 C22 C27 92.9(2) . .
C5 C6 C22 C23 84.8(2) . .
C1 C6 C22 C23 -88.7(2) . .
C27 C22 C23 C24 -2.0(3) . .
C6 C22 C23 C24 179.55(18) . .
C27 C22 C23 C28 174.2(2) . .
C6 C22 C23 C28 -4.2(3) . .
C22 C23 C24 C25 0.0(3) . .
C28 C23 C24 C25 -176.3(2) . .
C23 C24 C25 C26 1.3(3) . .
C23 C24 C25 C31 -179.6(2) . .
C24 C25 C26 C27 -0.6(3) . .
C31 C25 C26 C27 -179.77(18) . .
C25 C26 C27 C22 -1.4(3) . .
C25 C26 C27 C34 175.20(18) . .
C23 C22 C27 C26 2.7(3) . .
C6 C22 C27 C26 -178.98(17) . .
C23 C22 C27 C34 -173.83(18) . .
C6 C22 C27 C34 4.5(3) . .
C24 C23 C28 C30 80.8(3) . .
C22 C23 C28 C30 -95.4(2) . .
C24 C23 C28 C29 -43.1(3) . .
C22 C23 C28 C29 140.7(2) . .
C24 C25 C31 C32 19.0(3) . .
C26 C25 C31 C32 -161.92(19) . .
C24 C25 C31 C33 -106.3(3) . .
C26 C25 C31 C33 72.9(3) . .
C26 C27 C34 C36 -93.0(2) . .
C22 C27 C34 C36 83.5(2) . .
C26 C27 C34 C35 29.7(3) . .
C22 C27 C34 C35 -153.87(17) . .
Sn1 Sn1B C37 C38 57(4) . .
C1 Sn1B C37 C38 173.0(3) . .
Sn1 Sn1B C37 C38 -49.3(5) 3_666 .
C1 Sn1B C37 Sn1 116(4) . .
C38 Sn1B C37 Sn1 -57(4) . .
Sn1 Sn1B C37 Sn1 -106(4) 3_666 .
Sn1 C37 C38 Sn1B 3.1(3) . .
